data_7702345
loop_
_publ_author_name
'Mathieson, Trevor J.'
'Langdon, Alan G.'
'Milestone, Neil B.'
'Nicholson, Brian K.'

_publ_section_title
;
 Preparation and structural characterisation of isocyanide gold(I)
 nitrates, [Au(NO3)(CNR)] (R&#x2005;=&#x2005;Et, But or C6H3Me2-2,6); new
 auriophilic motifs&#x200A;&#x2020;
;
_journal_issue 2
_journal_name_full 'Journal of the Chemical Society, Dalton Transactions'
_journal_page_first 201
_journal_paper_doi 10.1039/a806399k
_journal_year 1999
_chemical_formula_moiety 'C9 H9 Au Cl N'
_chemical_formula_sum 'C9 H9 Au Cl N'
_chemical_formula_weight 363.59
_chemical_name_common 'xyxlylisonitrile gold chloride  '
_chemical_name_systematic
;
 Chloro(2,6-dimethylphenylisonitrile)gold(I)
;
_space_group_IT_number 14
_space_group_name_Hall '-P 2yn'
_space_group_name_H-M_alt 'P 1 21/n 1'
_symmetry_cell_setting monoclinic
_symmetry_space_group_name_H-M 'P 1 21/n 1'
_atom_sites_solution_hydrogens geom
_atom_sites_solution_primary patterson
_atom_sites_solution_secondary difmap
_audit_creation_method SHELXL-97
_cell_angle_alpha 90.00
_cell_angle_beta 97.8460(10)
_cell_angle_gamma 90.00
_cell_formula_units_Z 8
_cell_length_a 10.6513(3)
_cell_length_b 17.3099(4)
_cell_length_c 11.0902(2)
_cell_measurement_reflns_used all
_cell_measurement_temperature 203(2)
_cell_measurement_theta_max '28 degrees'
_cell_measurement_theta_min '2 degrees'
_cell_volume 2025.59(8)
_computing_cell_refinement saint
_computing_data_collection smart
_computing_data_reduction saint
_computing_molecular_graphics PLUTO
_computing_publication_material SHELX
_computing_structure_refinement 'SHELXL-97 (Sheldrick, 1997)'
_computing_structure_solution 'SHELXS-97 (Sheldrick, 1990)'
_diffrn_ambient_temperature 203(2)
_diffrn_detector_area_resol_mean '0.75 A'
_diffrn_measured_fraction_theta_full 0.881
_diffrn_measured_fraction_theta_max 0.881
_diffrn_measurement_device_type 'Siemens SMART CCD'
_diffrn_measurement_method 'omega scans'
_diffrn_radiation_monochromator graphite
_diffrn_radiation_source 'fine-focus sealed tube'
_diffrn_radiation_type MoK\a
_diffrn_radiation_wavelength 0.71073
_diffrn_reflns_av_R_equivalents 0.040
_diffrn_reflns_av_sigmaI/netI 0.0496
_diffrn_reflns_limit_h_max 13
_diffrn_reflns_limit_h_min -14
_diffrn_reflns_limit_k_max 22
_diffrn_reflns_limit_k_min 0
_diffrn_reflns_limit_l_max 14
_diffrn_reflns_limit_l_min 0
_diffrn_reflns_number 11807
_diffrn_reflns_theta_full 28.15
_diffrn_reflns_theta_max 28.15
_diffrn_reflns_theta_min 2.20
_diffrn_standards_decay_% 0%
_diffrn_standards_interval_count n/a
_diffrn_standards_interval_time n/a
_diffrn_standards_number n/a
_exptl_absorpt_coefficient_mu 14.734
_exptl_absorpt_correction_T_max 0.367
_exptl_absorpt_correction_T_min 0.174
_exptl_absorpt_correction_type empirical
_exptl_crystal_colour colourless
_exptl_crystal_density_diffrn 2.385
_exptl_crystal_density_meas ?
_exptl_crystal_density_method 'not measured'
_exptl_crystal_description needle
_exptl_crystal_F_000 1328
_exptl_crystal_size_max 0.60
_exptl_crystal_size_mid 0.11
_exptl_crystal_size_min 0.10
_refine_diff_density_max 3.368
_refine_diff_density_min -1.484
_refine_diff_density_rms 0.163
_refine_ls_extinction_method none
_refine_ls_goodness_of_fit_ref 1.013
_refine_ls_hydrogen_treatment mixed
_refine_ls_matrix_type full
_refine_ls_number_parameters 221
_refine_ls_number_reflns 4511
_refine_ls_number_restraints 0
_refine_ls_restrained_S_all 1.013
_refine_ls_R_factor_all 0.0610
_refine_ls_R_factor_gt 0.0402
_refine_ls_shift/su_max 0.352
_refine_ls_shift/su_mean 0.009
_refine_ls_structure_factor_coef Fsqd
_refine_ls_weighting_details 'w=1/[\s^2^(Fo^2^)+(0.0375P)^2^+6.0793P] where P=(Fo^2^+2Fc^2^)/3'
_refine_ls_weighting_scheme calc
_refine_ls_wR_factor_gt 0.0884
_refine_ls_wR_factor_ref 0.0970
_reflns_number_gt 3407
_reflns_number_total 4511
_reflns_threshold_expression >2sigma(I)
_cod_data_source_file 806399k.txt
_cod_data_source_block tjm7
_cod_depositor_comments
;
The following automatic conversions were performed:

data item '_exptl_crystal_density_meas' value 'not measured' was
changed to '?' -- the value is perceived as not measured.

data item '_refine_ls_weighting_scheme' value 'calc
w=1/[\s^2^(Fo^2^)+(0.0375P)^2^+6.0793P] where P=(Fo^2^+2Fc^2^)/3' was
changed to 'calc'. A new data item '_refine_ls_weighting_details' was
created with the value set to
'w=1/[\s^2^(Fo^2^)+(0.0375P)^2^+6.0793P] where P=(Fo^2^+2Fc^2^)/3'.

Automatic conversion script
Id: cif_fix_values 6909 2019-04-08 15:41:33Z antanas 
;
_cod_original_sg_symbol_H-M P2(1)/n
_cod_database_code 7702345

loop_
_symmetry_equiv_pos_as_xyz
'x, y, z'
'-x+1/2, y+1/2, -z+1/2'
'-x, -y, -z'
'x-1/2, -y-1/2, z-1/2'

loop_
_atom_site_label
_atom_site_type_symbol
_atom_site_fract_x
_atom_site_fract_y
_atom_site_fract_z
_atom_site_U_iso_or_equiv
_atom_site_adp_type
_atom_site_occupancy
_atom_site_calc_flag
_atom_site_refinement_flags
Au1 Au 0.86140(3) 0.027085(19) 0.57112(3) 0.04690(11) Uani 1 d .
Au2 Au 1.01337(3) 0.06559(2) 0.84994(3) 0.05934(13) Uani 1 d .
Cl1 Cl 0.8616(2) -0.10275(13) 0.5597(2) 0.0661(6) Uani 1 d .
Cl2 Cl 0.8598(2) 0.13720(16) 0.9180(2) 0.0734(7) Uani 1 d .
N1 N 0.8453(6) 0.2047(5) 0.5768(6) 0.0475(16) Uani 1 d .
C1 C 0.8531(7) 0.1385(6) 0.5754(6) 0.049(2) Uani 1 d .
C11 C 0.8295(7) 0.2838(5) 0.5768(7) 0.0451(18) Uani 1 d .
C12 C 0.7216(8) 0.3127(5) 0.6199(7) 0.050(2) Uani 1 d .
C13 C 0.7069(9) 0.3932(6) 0.6202(8) 0.062(2) Uani 1 d .
H13 H 0.6354 0.4158 0.6471 0.075 Uiso 1 calc R
C14 C 0.8036(12) 0.4407(6) 0.5785(10) 0.075(3) Uani 1 d .
H14 H 0.7957 0.4948 0.5798 0.091 Uiso 1 calc R
C15 C 0.9046(11) 0.4086(6) 0.5377(8) 0.064(2) Uani 1 d .
H15 H 0.9652 0.4409 0.5094 0.077 Uiso 1 calc R
C16 C 0.9219(8) 0.3305(5) 0.5362(7) 0.051(2) Uani 1 d .
C17 C 0.6283(9) 0.2610(6) 0.6661(9) 0.070(3) Uani 1 d .
H17A H 0.5955 0.2248 0.6028 0.105 Uiso 1 calc R
H17B H 0.5591 0.2915 0.6894 0.105 Uiso 1 calc R
H17C H 0.6691 0.2328 0.7363 0.105 Uiso 1 calc R
C18 C 1.0380(8) 0.2953(6) 0.4923(9) 0.067(3) Uani 1 d .
H18A H 1.0975 0.3359 0.4795 0.101 Uiso 1 calc R
H18B H 1.0129 0.2681 0.4164 0.101 Uiso 1 calc R
H18C H 1.0778 0.2594 0.5530 0.101 Uiso 1 calc R
N2 N 1.2266(7) -0.0272(5) 0.7583(6) 0.060(2) Uani 1 d .
C2 C 1.1483(9) 0.0059(7) 0.7929(9) 0.065(3) Uani 1 d .
C21 C 1.3254(8) -0.0684(6) 0.7160(7) 0.058(2) Uani 1 d .
C22 C 1.3142(8) -0.1489(7) 0.7104(7) 0.060(3) Uani 1 d .
C23 C 1.4120(9) -0.1901(7) 0.6677(8) 0.071(3) Uani 1 d .
H23 H 1.4084 -0.2443 0.6629 0.085 Uiso 1 calc R
C24 C 1.5154(9) -0.1503(9) 0.6321(8) 0.075(3) Uani 1 d .
H24 H 1.5805 -0.1781 0.6024 0.090 Uiso 1 calc R
C25 C 1.5226(9) -0.0739(9) 0.6398(8) 0.078(4) Uani 1 d .
H25 H 1.5945 -0.0496 0.6165 0.094 Uiso 1 calc R
C26 C 1.4293(9) -0.0272(7) 0.6808(8) 0.067(3) Uani 1 d .
C27 C 1.1997(9) -0.1892(7) 0.7459(9) 0.074(3) Uani 1 d .
H27A H 1.1241 -0.1699 0.6965 0.111 Uiso 1 calc R
H27B H 1.1941 -0.1792 0.8311 0.111 Uiso 1 calc R
H27C H 1.2071 -0.2443 0.7332 0.111 Uiso 1 calc R
C28 C 1.4345(11) 0.0583(7) 0.6901(10) 0.087(4) Uani 1 d .
H28A H 1.3788 0.0808 0.6226 0.131 Uiso 1 calc R
H28B H 1.5206 0.0757 0.6874 0.131 Uiso 1 calc R
H28C H 1.4073 0.0744 0.7662 0.131 Uiso 1 calc R

loop_
_atom_site_aniso_label
_atom_site_aniso_U_11
_atom_site_aniso_U_22
_atom_site_aniso_U_33
_atom_site_aniso_U_23
_atom_site_aniso_U_13
_atom_site_aniso_U_12
Au1 0.04363(19) 0.0501(2) 0.04929(19) 0.00721(14) 0.01455(13) 0.00218(14)
Au2 0.0471(2) 0.0751(3) 0.0569(2) -0.00831(18) 0.01084(15) 0.00263(17)
Cl1 0.0629(14) 0.0506(13) 0.0910(17) 0.0087(12) 0.0332(12) 0.0098(11)
Cl2 0.0632(15) 0.0814(18) 0.0796(16) -0.0082(13) 0.0244(12) 0.0124(13)
N1 0.046(4) 0.054(5) 0.043(4) 0.001(3) 0.011(3) -0.001(3)
C1 0.048(5) 0.068(6) 0.032(4) 0.007(4) 0.014(3) 0.006(4)
C11 0.045(4) 0.048(5) 0.042(4) -0.002(3) 0.009(3) 0.002(4)
C12 0.050(5) 0.063(6) 0.035(4) -0.001(4) 0.006(3) -0.005(4)
C13 0.066(6) 0.070(7) 0.049(5) -0.007(4) -0.001(4) 0.019(5)
C14 0.100(9) 0.047(6) 0.071(7) -0.001(5) -0.016(6) 0.007(6)
C15 0.083(7) 0.054(6) 0.056(5) -0.002(4) 0.010(5) -0.018(5)
C16 0.052(5) 0.056(5) 0.046(4) -0.005(4) 0.013(4) -0.008(4)
C17 0.052(5) 0.099(8) 0.064(6) 0.003(5) 0.024(5) -0.001(5)
C18 0.050(5) 0.084(7) 0.073(6) -0.022(5) 0.024(5) -0.020(5)
N2 0.038(4) 0.098(7) 0.044(4) -0.015(4) 0.007(3) -0.005(4)
C2 0.040(5) 0.098(8) 0.057(5) -0.011(5) 0.005(4) -0.006(5)
C21 0.049(5) 0.088(8) 0.036(4) -0.006(4) 0.001(4) 0.006(5)
C22 0.040(5) 0.101(8) 0.041(4) -0.007(5) 0.006(4) 0.007(5)
C23 0.064(6) 0.104(9) 0.045(5) -0.009(5) 0.013(4) 0.012(6)
C24 0.047(5) 0.130(11) 0.048(5) -0.013(6) 0.011(4) 0.019(6)
C25 0.046(5) 0.150(12) 0.043(5) -0.015(6) 0.018(4) -0.017(7)
C26 0.050(5) 0.111(9) 0.042(5) 0.004(5) 0.009(4) -0.014(6)
C27 0.058(6) 0.101(9) 0.065(6) -0.019(6) 0.016(5) -0.015(6)
C28 0.090(9) 0.117(11) 0.057(6) 0.002(6) 0.018(6) -0.025(7)

loop_
_atom_type_symbol
_atom_type_description
_atom_type_scat_dispersion_real
_atom_type_scat_dispersion_imag
_atom_type_scat_source
C C 0.0033 0.0016 'International Tables Vol C Tables 4.2.6.8 and 6.1.1.4'
H H 0.0000 0.0000 'International Tables Vol C Tables 4.2.6.8 and 6.1.1.4'
N N 0.0061 0.0033 'International Tables Vol C Tables 4.2.6.8 and 6.1.1.4'
O O 0.0106 0.0060 'International Tables Vol C Tables 4.2.6.8 and 6.1.1.4'
Au Au -2.0133 8.8022 'International Tables Vol C Tables 4.2.6.8 and 6.1.1.4'
Cl Cl 0.1484 0.1585 'International Tables Vol C Tables 4.2.6.8 and 6.1.1.4'

loop_
_geom_angle_atom_site_label_1
_geom_angle_atom_site_label_2
_geom_angle_atom_site_label_3
_geom_angle
C1 Au1 Cl1 177.1(2)
C1 Au1 Au2 78.3(2)
Cl1 Au1 Au2 104.25(7)
C2 Au2 Cl2 178.6(3)
C2 Au2 Au1 83.1(3)
Cl2 Au2 Au1 97.84(7)
C1 N1 C11 177.2(8)
N1 C1 Au1 178.4(7)
N1 C11 C16 119.0(7)
N1 C11 C12 117.5(7)
C16 C11 C12 123.6(8)
C11 C12 C13 117.0(8)
C11 C12 C17 121.7(8)
C13 C12 C17 121.3(9)
C12 C13 C14 118.7(9)
C15 C14 C13 120.8(9)
C14 C15 C16 122.0(10)
C15 C16 C11 117.9(8)
C15 C16 C18 121.3(9)
C11 C16 C18 120.8(8)
C2 N2 C21 179.4(8)
N2 C2 Au2 178.5(10)
C22 C21 N2 117.2(8)
C22 C21 C26 123.7(9)
N2 C21 C26 119.1(10)
C23 C22 C21 117.4(9)
C23 C22 C27 121.4(10)
C21 C22 C27 121.1(9)
C22 C23 C24 119.7(11)
C25 C24 C23 120.9(10)
C24 C25 C26 123.9(10)
C25 C26 C21 114.4(11)
C25 C26 C28 125.1(10)
C21 C26 C28 120.4(10)

loop_
_geom_bond_atom_site_label_1
_geom_bond_atom_site_label_2
_geom_bond_distance
Au1 C1 1.931(10)
Au1 Cl1 2.251(2)
Au1 Au2 3.3554(5)
Au2 C2 1.945(11)
Au2 Cl2 2.263(2)
N1 C1 1.149(11)
N1 C11 1.380(11)
C11 C16 1.395(11)
C11 C12 1.396(11)
C12 C13 1.403(13)
C12 C17 1.480(12)
C13 C14 1.442(15)
C14 C15 1.343(16)
C15 C16 1.365(13)
C16 C18 1.517(12)
N2 C2 1.121(12)
N2 C21 1.404(12)
C21 C22 1.400(14)
C21 C26 1.416(13)
C22 C23 1.397(12)
C22 C27 1.503(13)
C23 C24 1.401(15)
C24 C25 1.327(16)
C25 C26 1.405(16)
C26 C28 1.484(15)
